data_7720786
loop_
_publ_author_name
'Suwa, Keisuke'
'Ito, Shunichiro'
'Tanaka, Kazuo'

_publ_section_title
;
 Phosphorescence properties of boron &#x3b2;-diketiminate complexes
 modulated by spiro structures.
;
_journal_issue 15
_journal_name_full 'Dalton transactions (Cambridge, England : 2003)'
_journal_page_first 6035
_journal_page_last 6043
_journal_paper_doi 10.1039/d6dt00417b
_journal_volume 55
_journal_year 2026
_chemical_formula_moiety 'C39 H27 B Br2 N2, 1[CHCl3]'
_chemical_formula_sum 'C40 H28 B Br2 Cl3 N2'
_chemical_formula_weight 813.62
_space_group_crystal_system monoclinic
_space_group_IT_number 14
_space_group_name_Hall '-P 2ybc'
_space_group_name_H-M_alt 'P 1 21/c 1'
_atom_sites_solution_hydrogens geom
_atom_sites_solution_primary iterative
_audit_creation_date 2026-02-07
_audit_creation_method
;
Olex2 1.5
(compiled 2025.07.13 svn.rb7424aed for OlexSys, GUI svn.r7314)
;
_audit_update_record
;
2026-02-07 deposited with the CCDC.	2026-03-17 downloaded from the CCDC.
;
_cell_angle_alpha 90
_cell_angle_beta 94.320(5)
_cell_angle_gamma 90
_cell_formula_units_Z 4
_cell_length_a 12.034(4)
_cell_length_b 9.965(3)
_cell_length_c 29.552(8)
_cell_measurement_reflns_used 9975
_cell_measurement_temperature 150
_cell_measurement_theta_max 27.5
_cell_measurement_theta_min 3.1
_cell_volume 3533.8(19)
_computing_cell_refinement
;
CrystalClear-SM Expert 2.1 b46 (Rigaku, 2016)
;
_computing_data_collection
;
CrystalClear-SM Expert 2.1 b46 (Rigaku, 2016)
;
_computing_data_reduction
;
CrystalClear-SM Expert 2.1 b46 (Rigaku, 2016)
;
_computing_molecular_graphics 'Olex2 1.5 (Dolomanov et al., 2009)'
_computing_publication_material 'Olex2 1.5 (Dolomanov et al., 2009)'
_computing_structure_refinement 'SHELXL 2019/3 (Sheldrick, 2015)'
_computing_structure_solution 'olex2.solve 1.5 (Bourhis et al., 2015)'
_diffrn_ambient_temperature 150
_diffrn_detector_area_resol_mean 28.5714
_diffrn_measured_fraction_theta_full 0.996
_diffrn_measured_fraction_theta_max 0.994
_diffrn_measurement_details
;
scan:
	Number of images: 360
	           Slice: -110.0000 - 70.0000
	     Image width: 0.5000
	        Exp time: 8.0000
	   Rotation axis: Omega
	           Omega: 0.0000
	             Chi: 45.0000
	             Phi: 0.0000
	             XTD: 44.9480
	          2theta: -20.0398
scan:
	Number of images: 360
	           Slice: -110.0000 - 70.0000
	     Image width: 0.5000
	        Exp time: 8.0000
	   Rotation axis: Omega
	           Omega: 0.0000
	             Chi: 45.0000
	             Phi: 90.0000
	             XTD: 44.9480
	          2theta: -20.0398
;
_diffrn_measurement_device
;
AFC10: Fixed Chi 2 circle
;
_diffrn_measurement_device_type
;
Rigaku Saturn724+ (4x4 bin mode)
;
_diffrn_measurement_method 'profile data from \w-scans'
_diffrn_measurement_specimen_support Fiber
_diffrn_radiation_type MoK\a
_diffrn_radiation_wavelength 0.71075
_diffrn_reflns_av_R_equivalents 0.0513
_diffrn_reflns_av_unetI/netI 0.0570
_diffrn_reflns_Laue_measured_fraction_full 0.996
_diffrn_reflns_Laue_measured_fraction_max 0.994
_diffrn_reflns_limit_h_max 15
_diffrn_reflns_limit_h_min -15
_diffrn_reflns_limit_k_max 9
_diffrn_reflns_limit_k_min -12
_diffrn_reflns_limit_l_max 38
_diffrn_reflns_limit_l_min -36
_diffrn_reflns_number 27991
_diffrn_reflns_point_group_measured_fraction_full 0.996
_diffrn_reflns_point_group_measured_fraction_max 0.994
_diffrn_reflns_theta_full 25.242
_diffrn_reflns_theta_max 27.522
_diffrn_reflns_theta_min 3.054
_diffrn_source_current 24.0
_diffrn_source_power 1.2
_diffrn_source_voltage 50.0
_exptl_absorpt_coefficient_mu 2.553
_exptl_absorpt_correction_T_max 1.000
_exptl_absorpt_correction_T_min 0.770
_exptl_absorpt_correction_type empirical
_exptl_crystal_colour yellow
_exptl_crystal_colour_primary yellow
_exptl_crystal_density_diffrn 1.529
_exptl_crystal_description block
_exptl_crystal_F_000 1632
_exptl_crystal_size_max 0.13
_exptl_crystal_size_mid 0.11
_exptl_crystal_size_min 0.1
_refine_diff_density_max 0.675
_refine_diff_density_min -0.766
_refine_diff_density_rms 0.067
_refine_ls_extinction_method none
_refine_ls_goodness_of_fit_ref 0.995
_refine_ls_hydrogen_treatment constr
_refine_ls_matrix_type full
_refine_ls_number_parameters 397
_refine_ls_number_reflns 8085
_refine_ls_number_restraints 0
_refine_ls_restrained_S_all 0.995
_refine_ls_R_factor_all 0.0584
_refine_ls_R_factor_gt 0.0418
_refine_ls_shift/su_max 0.002
_refine_ls_shift/su_mean 0.000
_refine_ls_structure_factor_coef Fsqd
_refine_ls_weighting_details 'w=1/[\s^2^(Fo^2^)+(0.0524P)^2^] where P=(Fo^2^+2Fc^2^)/3'
_refine_ls_weighting_scheme calc
_refine_ls_wR_factor_gt 0.0994
_refine_ls_wR_factor_ref 0.1077
_reflns_Friedel_coverage 0.000
_reflns_number_gt 5890
_reflns_number_total 8085
_reflns_threshold_expression 'I > 2\s(I)'
_cod_data_source_file d6dt00417b2.cif
_cod_data_source_block Ph_FLBr
_cod_depositor_comments 'Adding full bibliography for 7720785--7720789.cif.'
_cod_original_cell_volume 3533.7(17)
_cod_database_code 7720786
_shelx_shelxl_version_number 2019/3
_shelx_space_group_comment
;
The symmetry employed for this shelxl refinement is uniquely defined
by the following loop, which should always be used as a source of
symmetry information in preference to the above space-group names.
They are only intended as comments.
;
_shelx_estimated_absorpt_t_max 0.784
_shelx_estimated_absorpt_t_min 0.733
_olex2_refinement_description
;
1. Fixed Uiso
 At 1.2 times of:
  All C(H) groups
2.a Aromatic/amide H refined with riding coordinates:
 C2(H2), C5(H5), C6(H6), C7(H7), C8(H8), C9(H9), C11(H11), C12(H12), C13(H13),
 C14(H14), C15(H15), C17(H17), C18(H18), C19(H19), C20(H20), C21(H21), C23(H23),
  C24(H24), C25(H25), C26(H26), C27(H27), C29(H29), C31(H31), C32(H32),
 C35(H35), C37(H37), C38(H38)
;
_smtbx_masks_special_details
;
A solvent mask was calculated and 220 electrons were 
found in a volume of 616\%A^3^ in 1 void per unit cell. 
This is consistent with the presence of 
1[CHCl3] per Asymmetric Unit 
which account for 232 electrons 
per unit cell.
;
_smtbx_masks_void_probe_radius 1.2
_smtbx_masks_void_truncation_radius 1.2
_olex2_submission_special_instructions 'No special instructions were received'

loop_
_space_group_symop_operation_xyz
'x, y, z'
'-x, y+1/2, -z+1/2'
'-x, -y, -z'
'x, -y-1/2, z-1/2'

loop_
_atom_site_label
_atom_site_type_symbol
_atom_site_fract_x
_atom_site_fract_y
_atom_site_fract_z
_atom_site_U_iso_or_equiv
_atom_site_adp_type
_atom_site_occupancy
_atom_site_site_symmetry_order
_atom_site_calc_flag
_atom_site_refinement_flags_posn
_atom_site_refinement_flags_adp
_atom_site_refinement_flags_occupancy
_atom_site_disorder_assembly
_atom_site_disorder_group
Br1 Br 0.14567(3) 0.96177(3) 0.47511(2) 0.05440(11) Uani 1 1 d . . . . .
Br2 Br 0.29522(3) 0.06990(3) 0.67049(2) 0.04678(10) Uani 1 1 d . . . . .
N1 N 0.18663(15) 0.66928(18) 0.65463(6) 0.0210(4) Uani 1 1 d . . . . .
N2 N 0.38525(15) 0.66702(18) 0.63323(6) 0.0227(4) Uani 1 1 d . . . . .
C1 C 0.22584(19) 0.6976(2) 0.69727(7) 0.0218(5) Uani 1 1 d . . . . .
C2 C 0.3398(2) 0.7048(2) 0.70861(8) 0.0265(5) Uani 1 1 d . . . . .
H2 H 0.365895 0.712489 0.739645 0.032 Uiso 1 1 calc R U . . .
C3 C 0.41711(19) 0.7012(2) 0.67567(7) 0.0238(5) Uani 1 1 d . . . . .
C4 C 0.14933(19) 0.7157(2) 0.73405(7) 0.0234(5) Uani 1 1 d . . . . .
C5 C 0.0679(2) 0.6210(2) 0.74099(8) 0.0297(5) Uani 1 1 d . . . . .
H5 H 0.057200 0.547732 0.720534 0.036 Uiso 1 1 calc R U . . .
C6 C 0.0026(2) 0.6314(3) 0.77699(8) 0.0332(6) Uani 1 1 d . . . . .
H6 H -0.052138 0.564949 0.781476 0.040 Uiso 1 1 calc R U . . .
C7 C 0.0162(2) 0.7378(3) 0.80655(9) 0.0384(6) Uani 1 1 d . . . . .
H7 H -0.030041 0.745818 0.831096 0.046 Uiso 1 1 calc R U . . .
C8 C 0.0974(2) 0.8331(3) 0.80043(8) 0.0350(6) Uani 1 1 d . . . . .
H8 H 0.107607 0.905747 0.821120 0.042 Uiso 1 1 calc R U . . .
C9 C 0.1637(2) 0.8229(2) 0.76433(8) 0.0284(5) Uani 1 1 d . . . . .
H9 H 0.218927 0.888928 0.760144 0.034 Uiso 1 1 calc R U . . .
C10 C 0.5348(2) 0.7364(2) 0.69040(7) 0.0251(5) Uani 1 1 d . . . . .
C11 C 0.6216(2) 0.6491(3) 0.68422(8) 0.0304(6) Uani 1 1 d . . . . .
H11 H 0.607250 0.567086 0.668439 0.037 Uiso 1 1 calc R U . . .
C12 C 0.7294(2) 0.6798(3) 0.70081(8) 0.0358(6) Uani 1 1 d . . . . .
H12 H 0.788029 0.617943 0.697052 0.043 Uiso 1 1 calc R U . . .
C13 C 0.7515(2) 0.7999(3) 0.72273(9) 0.0409(7) Uani 1 1 d . . . . .
H13 H 0.825682 0.822115 0.733388 0.049 Uiso 1 1 calc R U . . .
C14 C 0.6664(2) 0.8868(3) 0.72908(10) 0.0433(7) Uani 1 1 d . . . . .
H14 H 0.681751 0.969534 0.744237 0.052 Uiso 1 1 calc R U . . .
C15 C 0.5575(2) 0.8554(3) 0.71359(8) 0.0353(6) Uani 1 1 d . . . . .
H15 H 0.498633 0.915578 0.718901 0.042 Uiso 1 1 calc R U . . .
C16 C 0.07301(19) 0.7022(2) 0.64032(7) 0.0237(5) Uani 1 1 d . . . . .
C17 C 0.0011(2) 0.6051(3) 0.62171(8) 0.0281(5) Uani 1 1 d . . . . .
H17 H 0.025505 0.514959 0.619202 0.034 Uiso 1 1 calc R U . . .
C18 C -0.1072(2) 0.6407(3) 0.60672(8) 0.0383(6) Uani 1 1 d . . . . .
H18 H -0.157193 0.574290 0.594241 0.046 Uiso 1 1 calc R U . . .
C19 C -0.1428(2) 0.7730(3) 0.60990(9) 0.0417(7) Uani 1 1 d . . . . .
H19 H -0.216640 0.797447 0.599498 0.050 Uiso 1 1 calc R U . . .
C20 C -0.0705(2) 0.8669(3) 0.62808(9) 0.0396(7) Uani 1 1 d . . . . .
H20 H -0.094478 0.957296 0.630268 0.048 Uiso 1 1 calc R U . . .
C21 C 0.0371(2) 0.8332(2) 0.64342(8) 0.0306(6) Uani 1 1 d . . . . .
H21 H 0.086369 0.900123 0.656086 0.037 Uiso 1 1 calc R U . . .
C22 C 0.46053(19) 0.6846(2) 0.59768(7) 0.0268(5) Uani 1 1 d . . . . .
C23 C 0.5002(2) 0.5728(3) 0.57646(9) 0.0352(6) Uani 1 1 d . . . . .
H23 H 0.477957 0.485474 0.584987 0.042 Uiso 1 1 calc R U . . .
C24 C 0.5725(2) 0.5893(3) 0.54266(9) 0.0466(8) Uani 1 1 d . . . . .
H24 H 0.600783 0.512751 0.528196 0.056 Uiso 1 1 calc R U . . .
C25 C 0.6036(2) 0.7142(4) 0.52993(9) 0.0504(8) Uani 1 1 d . . . . .
H25 H 0.653659 0.724336 0.506809 0.060 Uiso 1 1 calc R U . . .
C26 C 0.5624(2) 0.8264(3) 0.55060(9) 0.0437(7) Uani 1 1 d . . . . .
H26 H 0.582904 0.913574 0.541267 0.052 Uiso 1 1 calc R U . . .
C27 C 0.4918(2) 0.8112(3) 0.58463(8) 0.0342(6) Uani 1 1 d . . . . .
H27 H 0.464394 0.888095 0.599226 0.041 Uiso 1 1 calc R U . . .
C28 C 0.22058(19) 0.6554(2) 0.56750(7) 0.0244(5) Uani 1 1 d . . . . .
C29 C 0.2088(2) 0.7807(2) 0.54727(8) 0.0302(6) Uani 1 1 d . . . . .
H29 H 0.233047 0.858973 0.563509 0.036 Uiso 1 1 calc R U . . .
C30 C 0.1615(2) 0.7908(3) 0.50331(8) 0.0340(6) Uani 1 1 d . . . . .
C31 C 0.1256(2) 0.6784(3) 0.47867(9) 0.0432(7) Uani 1 1 d . . . . .
H31 H 0.093497 0.687592 0.448464 0.052 Uiso 1 1 calc R U . . .
C32 C 0.1371(2) 0.5530(3) 0.49843(8) 0.0356(6) Uani 1 1 d . . . . .
H32 H 0.112414 0.475278 0.481977 0.043 Uiso 1 1 calc R U . . .
C33 C 0.1849(2) 0.5414(2) 0.54261(8) 0.0266(5) Uani 1 1 d . . . . .
C34 C 0.25388(19) 0.4498(2) 0.61353(8) 0.0245(5) Uani 1 1 d . . . . .
C35 C 0.2799(2) 0.3454(2) 0.64381(8) 0.0276(5) Uani 1 1 d . . . . .
H35 H 0.314379 0.362970 0.673187 0.033 Uiso 1 1 calc R U . . .
C36 C 0.2543(2) 0.2154(2) 0.63011(9) 0.0316(6) Uani 1 1 d . . . . .
C37 C 0.2018(2) 0.1846(2) 0.58825(9) 0.0355(6) Uani 1 1 d . . . . .
H37 H 0.183406 0.094288 0.580535 0.043 Uiso 1 1 calc R U . . .
C38 C 0.1763(2) 0.2879(3) 0.55755(9) 0.0338(6) Uani 1 1 d . . . . .
H38 H 0.140508 0.269306 0.528467 0.041 Uiso 1 1 calc R U . . .
C39 C 0.20409(19) 0.4192(2) 0.57017(8) 0.0259(5) Uani 1 1 d . . . . .
B1 B 0.2650(2) 0.6132(3) 0.61867(8) 0.0227(5) Uani 1 1 d . . . . .

loop_
_atom_site_aniso_label
_atom_site_aniso_U_11
_atom_site_aniso_U_22
_atom_site_aniso_U_33
_atom_site_aniso_U_23
_atom_site_aniso_U_13
_atom_site_aniso_U_12
Br1 0.0700(2) 0.0541(2) 0.03966(18) 0.02049(14) 0.00786(16) 0.01793(16)
Br2 0.0509(2) 0.03046(17) 0.0604(2) 0.01220(12) 0.01378(15) 0.00661(12)
N1 0.0214(10) 0.0207(10) 0.0206(9) 0.0004(7) 0.0001(8) -0.0005(7)
N2 0.0213(10) 0.0271(10) 0.0199(9) -0.0029(8) 0.0023(8) -0.0002(8)
C1 0.0254(12) 0.0164(12) 0.0235(11) 0.0015(8) 0.0017(9) -0.0002(9)
C2 0.0278(13) 0.0321(14) 0.0194(11) -0.0015(9) -0.0002(9) -0.0006(10)
C3 0.0255(12) 0.0229(12) 0.0228(11) -0.0011(9) -0.0005(9) 0.0027(9)
C4 0.0245(12) 0.0276(13) 0.0180(11) 0.0021(9) 0.0017(9) 0.0057(9)
C5 0.0308(14) 0.0327(14) 0.0255(12) 0.0041(10) 0.0017(10) -0.0021(11)
C6 0.0282(14) 0.0402(16) 0.0317(14) 0.0084(11) 0.0054(11) -0.0051(11)
C7 0.0331(15) 0.0528(18) 0.0310(14) 0.0073(12) 0.0135(12) 0.0100(12)
C8 0.0401(16) 0.0379(15) 0.0277(13) -0.0017(11) 0.0076(11) 0.0084(12)
C9 0.0299(13) 0.0280(13) 0.0277(13) 0.0020(10) 0.0049(10) 0.0026(10)
C10 0.0247(12) 0.0312(14) 0.0193(11) 0.0003(9) 0.0020(9) -0.0015(10)
C11 0.0302(14) 0.0354(15) 0.0258(13) -0.0041(10) 0.0028(10) 0.0015(11)
C12 0.0294(14) 0.0462(17) 0.0318(14) 0.0033(12) 0.0025(11) 0.0055(12)
C13 0.0289(15) 0.0522(18) 0.0403(16) 0.0001(13) -0.0053(12) -0.0085(13)
C14 0.0391(17) 0.0413(17) 0.0478(17) -0.0120(13) -0.0077(13) -0.0058(13)
C15 0.0294(14) 0.0392(16) 0.0367(15) -0.0094(11) -0.0012(11) 0.0019(11)
C16 0.0238(12) 0.0301(13) 0.0174(11) 0.0015(9) 0.0033(9) -0.0009(10)
C17 0.0268(13) 0.0352(14) 0.0226(12) -0.0035(10) 0.0037(10) -0.0028(10)
C18 0.0293(15) 0.0610(19) 0.0243(13) -0.0093(12) 0.0010(11) -0.0102(13)
C19 0.0271(14) 0.067(2) 0.0297(14) 0.0056(13) -0.0038(11) 0.0117(13)
C20 0.0363(16) 0.0433(17) 0.0391(16) 0.0082(12) 0.0023(12) 0.0126(13)
C21 0.0322(14) 0.0319(14) 0.0274(13) 0.0029(10) -0.0002(10) 0.0038(11)
C22 0.0208(12) 0.0401(15) 0.0193(11) -0.0045(10) 0.0006(9) -0.0042(10)
C23 0.0290(14) 0.0444(16) 0.0325(14) -0.0125(11) 0.0034(11) -0.0010(11)
C24 0.0324(16) 0.073(2) 0.0346(16) -0.0240(15) 0.0057(12) 0.0000(15)
C25 0.0285(15) 0.099(3) 0.0240(14) -0.0050(15) 0.0062(11) -0.0069(16)
C26 0.0308(15) 0.067(2) 0.0342(15) 0.0076(14) 0.0054(12) -0.0116(14)
C27 0.0314(14) 0.0413(16) 0.0297(14) -0.0003(11) 0.0010(11) -0.0039(11)
C28 0.0210(12) 0.0294(13) 0.0228(12) -0.0018(9) 0.0026(9) 0.0000(10)
C29 0.0318(14) 0.0344(15) 0.0246(13) 0.0007(10) 0.0043(10) 0.0014(11)
C30 0.0348(15) 0.0406(16) 0.0273(13) 0.0048(11) 0.0058(11) 0.0073(12)
C31 0.0410(17) 0.066(2) 0.0214(13) 0.0063(13) -0.0036(11) 0.0035(14)
C32 0.0391(16) 0.0442(17) 0.0231(13) -0.0073(11) -0.0014(11) -0.0045(12)
C33 0.0226(12) 0.0366(15) 0.0208(12) -0.0031(10) 0.0040(9) -0.0038(10)
C34 0.0219(12) 0.0261(13) 0.0261(12) -0.0027(9) 0.0062(10) 0.0010(9)
C35 0.0276(13) 0.0249(14) 0.0308(13) -0.0018(10) 0.0059(10) 0.0017(10)
C36 0.0318(14) 0.0259(14) 0.0388(14) 0.0045(11) 0.0141(11) 0.0039(10)
C37 0.0392(16) 0.0222(14) 0.0462(16) -0.0082(11) 0.0108(13) -0.0018(11)
C38 0.0311(14) 0.0385(16) 0.0319(14) -0.0118(11) 0.0039(11) -0.0051(11)
C39 0.0233(12) 0.0278(13) 0.0272(13) -0.0060(10) 0.0050(10) -0.0029(10)
B1 0.0243(14) 0.0235(14) 0.0202(13) -0.0018(10) 0.0022(10) -0.0008(10)

loop_
_atom_type_symbol
_atom_type_description
_atom_type_scat_dispersion_real
_atom_type_scat_dispersion_imag
_atom_type_scat_source
C C 0.0033 0.0016 'International Tables Vol C Tables 4.2.6.8 and 6.1.1.4'
H H 0.0000 0.0000 'International Tables Vol C Tables 4.2.6.8 and 6.1.1.4'
B B 0.0013 0.0007 'International Tables Vol C Tables 4.2.6.8 and 6.1.1.4'
Br Br -0.2901 2.4595 'International Tables Vol C Tables 4.2.6.8 and 6.1.1.4'
Cl Cl 0.1484 0.1585 'International Tables Vol C Tables 4.2.6.8 and 6.1.1.4'
N N 0.0061 0.0033 'International Tables Vol C Tables 4.2.6.8 and 6.1.1.4'

loop_
_geom_angle_atom_site_label_1
_geom_angle_atom_site_label_2
_geom_angle_atom_site_label_3
_geom_angle
_geom_angle_site_symmetry_1
_geom_angle_site_symmetry_3
_geom_angle_publ_flag
C1 N1 C16 119.18(18) . . ?
C1 N1 B1 121.48(19) . . ?
C16 N1 B1 119.10(17) . . ?
C3 N2 C22 120.13(19) . . ?
C3 N2 B1 122.69(18) . . ?
C22 N2 B1 117.12(17) . . ?
N1 C1 C2 120.6(2) . . ?
N1 C1 C4 121.2(2) . . ?
C2 C1 C4 118.2(2) . . ?
C1 C2 H2 119.1 . . ?
C1 C2 C3 121.9(2) . . ?
C3 C2 H2 119.1 . . ?
N2 C3 C2 120.3(2) . . ?
N2 C3 C10 122.4(2) . . ?
C2 C3 C10 117.3(2) . . ?
C5 C4 C1 120.6(2) . . ?
C5 C4 C9 118.7(2) . . ?
C9 C4 C1 120.5(2) . . ?
C4 C5 H5 119.5 . . ?
C6 C5 C4 121.0(2) . . ?
C6 C5 H5 119.5 . . ?
C5 C6 H6 119.9 . . ?
C5 C6 C7 120.2(2) . . ?
C7 C6 H6 119.9 . . ?
C6 C7 H7 120.1 . . ?
C6 C7 C8 119.8(2) . . ?
C8 C7 H7 120.1 . . ?
C7 C8 H8 119.8 . . ?
C9 C8 C7 120.3(2) . . ?
C9 C8 H8 119.8 . . ?
C4 C9 H9 120.0 . . ?
C8 C9 C4 120.0(2) . . ?
C8 C9 H9 120.0 . . ?
C11 C10 C3 121.6(2) . . ?
C11 C10 C15 118.7(2) . . ?
C15 C10 C3 119.5(2) . . ?
C10 C11 H11 119.6 . . ?
C10 C11 C12 120.7(2) . . ?
C12 C11 H11 119.6 . . ?
C11 C12 H12 120.0 . . ?
C13 C12 C11 120.1(2) . . ?
C13 C12 H12 120.0 . . ?
C12 C13 H13 120.2 . . ?
C14 C13 C12 119.7(3) . . ?
C14 C13 H13 120.2 . . ?
C13 C14 H14 119.6 . . ?
C13 C14 C15 120.7(3) . . ?
C15 C14 H14 119.6 . . ?
C10 C15 C14 120.0(2) . . ?
C10 C15 H15 120.0 . . ?
C14 C15 H15 120.0 . . ?
C17 C16 N1 120.7(2) . . ?
C21 C16 N1 119.4(2) . . ?
C21 C16 C17 119.9(2) . . ?
C16 C17 H17 120.3 . . ?
C16 C17 C18 119.4(2) . . ?
C18 C17 H17 120.3 . . ?
C17 C18 H18 119.8 . . ?
C17 C18 C19 120.4(2) . . ?
C19 C18 H18 119.8 . . ?
C18 C19 H19 120.4 . . ?
C20 C19 C18 119.2(3) . . ?
C20 C19 H19 120.4 . . ?
C19 C20 H20 119.4 . . ?
C19 C20 C21 121.3(3) . . ?
C21 C20 H20 119.4 . . ?
C16 C21 H21 120.1 . . ?
C20 C21 C16 119.9(2) . . ?
C20 C21 H21 120.1 . . ?
C23 C22 N2 119.2(2) . . ?
C27 C22 N2 120.8(2) . . ?
C27 C22 C23 120.0(2) . . ?
C22 C23 H23 120.3 . . ?
C22 C23 C24 119.3(3) . . ?
C24 C23 H23 120.3 . . ?
C23 C24 H24 119.7 . . ?
C25 C24 C23 120.6(3) . . ?
C25 C24 H24 119.7 . . ?
C24 C25 H25 119.9 . . ?
C24 C25 C26 120.1(3) . . ?
C26 C25 H25 119.9 . . ?
C25 C26 H26 120.1 . . ?
C27 C26 C25 119.8(3) . . ?
C27 C26 H26 120.1 . . ?
C22 C27 H27 119.9 . . ?
C26 C27 C22 120.1(3) . . ?
C26 C27 H27 119.9 . . ?
C29 C28 C33 119.1(2) . . ?
C29 C28 B1 130.6(2) . . ?
C33 C28 B1 110.21(19) . . ?
C28 C29 H29 120.3 . . ?
C30 C29 C28 119.5(2) . . ?
C30 C29 H29 120.3 . . ?
C29 C30 Br1 119.9(2) . . ?
C29 C30 C31 121.6(2) . . ?
C31 C30 Br1 118.47(19) . . ?
C30 C31 H31 120.3 . . ?
C32 C31 C30 119.4(2) . . ?
C32 C31 H31 120.3 . . ?
C31 C32 H32 120.2 . . ?
C31 C32 C33 119.5(2) . . ?
C33 C32 H32 120.2 . . ?
C28 C33 C39 110.5(2) . . ?
C32 C33 C28 120.9(2) . . ?
C32 C33 C39 128.6(2) . . ?
C35 C34 C39 118.9(2) . . ?
C35 C34 B1 132.0(2) . . ?
C39 C34 B1 109.0(2) . . ?
C34 C35 H35 120.8 . . ?
C36 C35 C34 118.5(2) . . ?
C36 C35 H35 120.8 . . ?
C35 C36 Br2 119.0(2) . . ?
C37 C36 Br2 117.91(19) . . ?
C37 C36 C35 123.1(2) . . ?
C36 C37 H37 120.5 . . ?
C36 C37 C38 118.9(2) . . ?
C38 C37 H37 120.5 . . ?
C37 C38 H38 120.5 . . ?
C37 C38 C39 118.9(2) . . ?
C39 C38 H38 120.5 . . ?
C34 C39 C33 111.27(19) . . ?
C38 C39 C33 127.1(2) . . ?
C38 C39 C34 121.6(2) . . ?
N1 B1 C28 111.43(19) . . ?
N1 B1 C34 111.49(19) . . ?
N2 B1 N1 106.22(18) . . ?
N2 B1 C28 113.48(18) . . ?
N2 B1 C34 115.5(2) . . ?
C28 B1 C34 98.76(18) . . ?

loop_
_geom_bond_atom_site_label_1
_geom_bond_atom_site_label_2
_geom_bond_distance
_geom_bond_site_symmetry_2
_geom_bond_publ_flag
Br1 C30 1.899(3) . ?
Br2 C36 1.918(2) . ?
N1 C1 1.342(3) . ?
N1 C16 1.438(3) . ?
N1 B1 1.575(3) . ?
N2 C3 1.328(3) . ?
N2 C22 1.449(3) . ?
N2 B1 1.573(3) . ?
C1 C2 1.389(3) . ?
C1 C4 1.487(3) . ?
C2 H2 0.9500 . ?
C2 C3 1.397(3) . ?
C3 C10 1.492(3) . ?
C4 C5 1.387(3) . ?
C4 C9 1.396(3) . ?
C5 H5 0.9500 . ?
C5 C6 1.374(3) . ?
C6 H6 0.9500 . ?
C6 C7 1.376(4) . ?
C7 H7 0.9500 . ?
C7 C8 1.384(4) . ?
C8 H8 0.9500 . ?
C8 C9 1.383(3) . ?
C9 H9 0.9500 . ?
C10 C11 1.382(3) . ?
C10 C15 1.387(3) . ?
C11 H11 0.9500 . ?
C11 C12 1.385(3) . ?
C12 H12 0.9500 . ?
C12 C13 1.377(4) . ?
C13 H13 0.9500 . ?
C13 C14 1.365(4) . ?
C14 H14 0.9500 . ?
C14 C15 1.391(4) . ?
C15 H15 0.9500 . ?
C16 C17 1.384(3) . ?
C16 C21 1.381(3) . ?
C17 H17 0.9500 . ?
C17 C18 1.390(3) . ?
C18 H18 0.9500 . ?
C18 C19 1.391(4) . ?
C19 H19 0.9500 . ?
C19 C20 1.360(4) . ?
C20 H20 0.9500 . ?
C20 C21 1.380(3) . ?
C21 H21 0.9500 . ?
C22 C23 1.381(3) . ?
C22 C27 1.380(3) . ?
C23 H23 0.9500 . ?
C23 C24 1.384(4) . ?
C24 H24 0.9500 . ?
C24 C25 1.360(4) . ?
C25 H25 0.9500 . ?
C25 C26 1.384(4) . ?
C26 H26 0.9500 . ?
C26 C27 1.373(3) . ?
C27 H27 0.9500 . ?
C28 C29 1.388(3) . ?
C28 C33 1.403(3) . ?
C28 B1 1.621(3) . ?
C29 H29 0.9500 . ?
C29 C30 1.382(3) . ?
C30 C31 1.387(4) . ?
C31 H31 0.9500 . ?
C31 C32 1.382(4) . ?
C32 H32 0.9500 . ?
C32 C33 1.391(3) . ?
C33 C39 1.473(3) . ?
C34 C35 1.392(3) . ?
C34 C39 1.407(3) . ?
C34 B1 1.640(4) . ?
C35 H35 0.9500 . ?
C35 C36 1.385(3) . ?
C36 C37 1.381(4) . ?
C37 H37 0.9500 . ?
C37 C38 1.391(4) . ?
C38 H38 0.9500 . ?
C38 C39 1.394(3) . ?

loop_
_geom_torsion_atom_site_label_1
_geom_torsion_atom_site_label_2
_geom_torsion_atom_site_label_3
_geom_torsion_atom_site_label_4
_geom_torsion
_geom_torsion_site_symmetry_1
_geom_torsion_site_symmetry_2
_geom_torsion_site_symmetry_3
_geom_torsion_site_symmetry_4
_geom_torsion_publ_flag
Br1 C30 C31 C32 179.6(2) . . . . ?
Br2 C36 C37 C38 -176.87(19) . . . . ?
N1 C1 C2 C3 8.7(3) . . . . ?
N1 C1 C4 C5 50.3(3) . . . . ?
N1 C1 C4 C9 -134.6(2) . . . . ?
N1 C16 C17 C18 -177.8(2) . . . . ?
N1 C16 C21 C20 177.4(2) . . . . ?
N2 C3 C10 C11 -56.2(3) . . . . ?
N2 C3 C10 C15 128.2(2) . . . . ?
N2 C22 C23 C24 -179.7(2) . . . . ?
N2 C22 C27 C26 -179.4(2) . . . . ?
C1 N1 C16 C17 -125.5(2) . . . . ?
C1 N1 C16 C21 57.3(3) . . . . ?
C1 N1 B1 N2 -27.6(3) . . . . ?
C1 N1 B1 C28 -151.7(2) . . . . ?
C1 N1 B1 C34 99.0(2) . . . . ?
C1 C2 C3 N2 -11.9(3) . . . . ?
C1 C2 C3 C10 168.3(2) . . . . ?
C1 C4 C5 C6 174.9(2) . . . . ?
C1 C4 C9 C8 -175.1(2) . . . . ?
C2 C1 C4 C5 -126.9(2) . . . . ?
C2 C1 C4 C9 48.2(3) . . . . ?
C2 C3 C10 C11 123.5(2) . . . . ?
C2 C3 C10 C15 -52.1(3) . . . . ?
C3 N2 C22 C23 113.9(3) . . . . ?
C3 N2 C22 C27 -66.8(3) . . . . ?
C3 N2 B1 N1 24.7(3) . . . . ?
C3 N2 B1 C28 147.5(2) . . . . ?
C3 N2 B1 C34 -99.5(2) . . . . ?
C3 C10 C11 C12 -175.7(2) . . . . ?
C3 C10 C15 C14 177.4(2) . . . . ?
C4 C1 C2 C3 -174.1(2) . . . . ?
C4 C5 C6 C7 0.8(4) . . . . ?
C5 C4 C9 C8 0.1(3) . . . . ?
C5 C6 C7 C8 -1.2(4) . . . . ?
C6 C7 C8 C9 1.0(4) . . . . ?
C7 C8 C9 C4 -0.5(4) . . . . ?
C9 C4 C5 C6 -0.3(4) . . . . ?
C10 C11 C12 C13 -1.6(4) . . . . ?
C11 C10 C15 C14 1.7(4) . . . . ?
C11 C12 C13 C14 1.7(4) . . . . ?
C12 C13 C14 C15 -0.1(4) . . . . ?
C13 C14 C15 C10 -1.7(4) . . . . ?
C15 C10 C11 C12 -0.1(4) . . . . ?
C16 N1 C1 C2 -161.0(2) . . . . ?
C16 N1 C1 C4 21.9(3) . . . . ?
C16 N1 B1 N2 146.75(18) . . . . ?
C16 N1 B1 C28 22.7(3) . . . . ?
C16 N1 B1 C34 -86.6(2) . . . . ?
C16 C17 C18 C19 0.7(4) . . . . ?
C17 C16 C21 C20 0.2(4) . . . . ?
C17 C18 C19 C20 -0.4(4) . . . . ?
C18 C19 C20 C21 -0.1(4) . . . . ?
C19 C20 C21 C16 0.2(4) . . . . ?
C21 C16 C17 C18 -0.6(3) . . . . ?
C22 N2 C3 C2 169.7(2) . . . . ?
C22 N2 C3 C10 -10.5(3) . . . . ?
C22 N2 B1 N1 -152.43(18) . . . . ?
C22 N2 B1 C28 -29.7(3) . . . . ?
C22 N2 B1 C34 83.4(2) . . . . ?
C22 C23 C24 C25 -0.8(4) . . . . ?
C23 C22 C27 C26 -0.1(4) . . . . ?
C23 C24 C25 C26 -0.4(4) . . . . ?
C24 C25 C26 C27 1.3(4) . . . . ?
C25 C26 C27 C22 -1.1(4) . . . . ?
C27 C22 C23 C24 1.0(4) . . . . ?
C28 C29 C30 Br1 -179.64(18) . . . . ?
C28 C29 C30 C31 -0.2(4) . . . . ?
C28 C33 C39 C34 -0.7(3) . . . . ?
C28 C33 C39 C38 177.8(2) . . . . ?
C29 C28 C33 C32 -0.8(4) . . . . ?
C29 C28 C33 C39 -179.7(2) . . . . ?
C29 C28 B1 N1 63.6(3) . . . . ?
C29 C28 B1 N2 -56.2(3) . . . . ?
C29 C28 B1 C34 -179.1(2) . . . . ?
C29 C30 C31 C32 0.1(4) . . . . ?
C30 C31 C32 C33 -0.4(4) . . . . ?
C31 C32 C33 C28 0.7(4) . . . . ?
C31 C32 C33 C39 179.4(2) . . . . ?
C32 C33 C39 C34 -179.5(2) . . . . ?
C32 C33 C39 C38 -0.9(4) . . . . ?
C33 C28 C29 C30 0.5(4) . . . . ?
C33 C28 B1 N1 -112.9(2) . . . . ?
C33 C28 B1 N2 127.2(2) . . . . ?
C33 C28 B1 C34 4.4(2) . . . . ?
C34 C35 C36 Br2 177.43(17) . . . . ?
C34 C35 C36 C37 -1.6(4) . . . . ?
C35 C34 C39 C33 -178.8(2) . . . . ?
C35 C34 C39 C38 2.6(3) . . . . ?
C35 C34 B1 N1 -64.6(3) . . . . ?
C35 C34 B1 N2 56.8(3) . . . . ?
C35 C34 B1 C28 178.2(2) . . . . ?
C35 C36 C37 C38 2.2(4) . . . . ?
C36 C37 C38 C39 -0.3(4) . . . . ?
C37 C38 C39 C33 179.6(2) . . . . ?
C37 C38 C39 C34 -2.0(4) . . . . ?
C39 C34 C35 C36 -0.8(3) . . . . ?
C39 C34 B1 N1 112.5(2) . . . . ?
C39 C34 B1 N2 -126.1(2) . . . . ?
C39 C34 B1 C28 -4.8(2) . . . . ?
B1 N1 C1 C2 13.4(3) . . . . ?
B1 N1 C1 C4 -163.7(2) . . . . ?
B1 N1 C16 C17 60.0(3) . . . . ?
B1 N1 C16 C21 -117.2(2) . . . . ?
B1 N2 C3 C2 -7.3(3) . . . . ?
B1 N2 C3 C10 172.4(2) . . . . ?
B1 N2 C22 C23 -68.9(3) . . . . ?
B1 N2 C22 C27 110.4(2) . . . . ?
B1 C28 C29 C30 -175.7(2) . . . . ?
B1 C28 C33 C32 176.2(2) . . . . ?
B1 C28 C33 C39 -2.7(3) . . . . ?
B1 C34 C35 C36 176.1(2) . . . . ?
B1 C34 C39 C33 3.7(3) . . . . ?
B1 C34 C39 C38 -174.9(2) . . . . ?

loop_
_smtbx_masks_void_nr
_smtbx_masks_void_average_x
_smtbx_masks_void_average_y
_smtbx_masks_void_average_z
_smtbx_masks_void_volume
_smtbx_masks_void_count_electrons
_smtbx_masks_void_content
1 0.396 0.702 0.885 154.4 54.8 '1 CHCl3'
2 0.396 0.798 0.385 154.4 54.8 '1 CHCl3'
3 0.604 0.202 0.615 154.4 55.5 '1 CHCl3'
4 0.604 0.298 0.115 154.4 55.5 '1 CHCl3'
